data_7015602
loop_
_publ_author_name
'Aidoudi, Farida H.'
'Byrne, Peter J.'
'Allan, Pheobe K.'
'Teat, Simon J.'
'Lightfoot, Philip'
'Morris, Russell E.'

_publ_section_title
;
 Ionic liquids and deep eutectic mixtures as new solvents for the
 synthesis of vanadium fluorides and oxyfluorides.
;
_journal_issue 16
_journal_name_full 'Dalton transactions (Cambridge, England : 2003)'
_journal_page_first 4324
_journal_page_last 4331
_journal_paper_doi 10.1039/c0dt01765e
_journal_volume 40
_journal_year 2011
_chemical_formula_moiety 'F8 O2 V2, 4(C H6 N)'
_chemical_formula_sum 'C4 H24 F8 N4 O2 V2'
_chemical_formula_weight 414.15
_chemical_name_systematic
;
?
;
_space_group_IT_number 2
_symmetry_cell_setting triclinic
_symmetry_space_group_name_Hall '-P 1'
_symmetry_space_group_name_H-M 'P -1'
_atom_sites_solution_hydrogens geom
_atom_sites_solution_primary direct
_atom_sites_solution_secondary difmap
_audit_creation_method SHELXL-97
_cell_angle_alpha 74.189(13)
_cell_angle_beta 85.589(11)
_cell_angle_gamma 86.022(11)
_cell_formula_units_Z 2
_cell_length_a 7.236(6)
_cell_length_b 9.073(7)
_cell_length_c 12.154(9)
_cell_measurement_reflns_used 14039
_cell_measurement_temperature 150(2)
_cell_measurement_theta_max 33.6
_cell_measurement_theta_min 3.3
_cell_volume 764.5(10)
_computing_cell_refinement 'SAINT (Bruker, 2006)'
_computing_data_collection 'APEXII (Bruker, 2006)'
_computing_data_reduction 'SAINT (Bruker, 2006)'
_computing_molecular_graphics 'Bruker SHELXTL'
_computing_publication_material 'Bruker SHELXTL'
_computing_structure_refinement 'SHELXL-97 (Sheldrick, 1997)'
_computing_structure_solution 'SHELXL-97 (Sheldrick, 1997)'
_diffrn_ambient_temperature 150(2)
_diffrn_measured_fraction_theta_full 0.989
_diffrn_measured_fraction_theta_max 0.989
_diffrn_measurement_device_type 'Bruker AXS APEXII'
_diffrn_measurement_method dtprofit.ref
_diffrn_radiation_monochromator 'Si (111) Crystal'
_diffrn_radiation_source '11.3.1 ALS. LBNL.CA'
_diffrn_radiation_type synchrotron
_diffrn_radiation_wavelength 0.77490
_diffrn_reflns_av_R_equivalents 0.0738
_diffrn_reflns_av_sigmaI/netI 0.1099
_diffrn_reflns_limit_h_max 9
_diffrn_reflns_limit_h_min -9
_diffrn_reflns_limit_k_max 11
_diffrn_reflns_limit_k_min -11
_diffrn_reflns_limit_l_max 15
_diffrn_reflns_limit_l_min -15
_diffrn_reflns_number 7626
_diffrn_reflns_theta_full 29.35
_diffrn_reflns_theta_max 29.35
_diffrn_reflns_theta_min 3.52
_diffrn_standards_decay_% none
_diffrn_standards_interval_count none
_diffrn_standards_interval_time none
_diffrn_standards_number none
_exptl_absorpt_coefficient_mu 1.312
_exptl_absorpt_correction_type multi-scan
_exptl_absorpt_process_details 'Jacobson, R. (1998) Private communication'
_exptl_crystal_colour blue
_exptl_crystal_density_diffrn 1.799
_exptl_crystal_density_method 'not measured'
_exptl_crystal_description prism
_exptl_crystal_F_000 420
_exptl_crystal_size_max 0.2
_exptl_crystal_size_mid 0.06
_exptl_crystal_size_min 0.03
_refine_diff_density_max 0.762
_refine_diff_density_min -0.801
_refine_diff_density_rms 0.140
_refine_ls_extinction_method none
_refine_ls_goodness_of_fit_ref 1.029
_refine_ls_hydrogen_treatment mixed
_refine_ls_matrix_type full
_refine_ls_number_parameters 255
_refine_ls_number_reflns 3210
_refine_ls_number_restraints 3
_refine_ls_restrained_S_all 1.029
_refine_ls_R_factor_all 0.0994
_refine_ls_R_factor_gt 0.0634
_refine_ls_shift/su_max 0.068
_refine_ls_shift/su_mean 0.003
_refine_ls_structure_factor_coef Fsqd
_refine_ls_weighting_details 'calc w=1/[\s^2^(Fo^2^)+(0.0695P)^2^+0.3753P] where P=(Fo^2^+2Fc^2^)/3'
_refine_ls_weighting_scheme calc
_refine_ls_wR_factor_gt 0.1467
_refine_ls_wR_factor_ref 0.1612
_reflns_number_gt 2248
_reflns_number_total 3210
_reflns_threshold_expression >2sigma(I)
_cod_data_source_file c0dt01765e.txt
_cod_data_source_block als25
_cod_database_code 7015602

loop_
_symmetry_equiv_pos_as_xyz
'x, y, z'
'-x, -y, -z'

loop_
_atom_site_label
_atom_site_type_symbol
_atom_site_fract_x
_atom_site_fract_y
_atom_site_fract_z
_atom_site_U_iso_or_equiv
_atom_site_adp_type
_atom_site_occupancy
_atom_site_symmetry_multiplicity
_atom_site_calc_flag
_atom_site_refinement_flags
_atom_site_disorder_assembly
_atom_site_disorder_group
V2 V 0.38752(12) 0.66490(11) 0.93508(6) 0.0178(3) Uani 1 1 d . . .
F8 F 0.2979(4) 0.5496(4) 0.8389(2) 0.0226(7) Uani 1 1 d . . .
V1 V 0.86679(11) 0.65928(11) 1.44965(6) 0.0176(3) Uani 1 1 d . . .
F6 F 0.3675(4) 0.4449(4) 1.0633(2) 0.0214(7) Uani 1 1 d . . .
F2 F 1.1141(4) 0.5958(3) 1.5043(2) 0.0194(7) Uani 1 1 d . . .
F7 F 0.1350(4) 0.6993(4) 0.9800(2) 0.0270(7) Uani 1 1 d . . .
F3 F 0.9607(4) 0.6324(4) 1.3034(2) 0.0216(7) Uani 1 1 d . . .
F5 F 0.4568(4) 0.7316(4) 1.0618(2) 0.0237(7) Uani 1 1 d . . .
F4 F 0.6236(4) 0.6357(4) 1.4086(2) 0.0228(7) Uani 1 1 d . . .
F1 F 0.7665(4) 0.6126(4) 1.6062(2) 0.0219(7) Uani 1 1 d . . .
O1 O 0.8760(5) 0.8370(5) 1.4248(3) 0.0276(9) Uani 1 1 d . . .
O2 O 0.4355(5) 0.8126(5) 0.8343(3) 0.0243(9) Uani 1 1 d . . .
N3 N 0.3998(6) 0.6725(6) 1.6141(4) 0.0199(10) Uani 1 1 d . . .
N1 N 1.3381(7) 0.6964(6) 1.2773(4) 0.0225(10) Uani 1 1 d . . .
N2 N 0.8206(6) 0.7519(6) 1.0998(4) 0.0195(10) Uani 1 1 d . . .
N4 N 0.0632(7) 0.3729(6) 0.2071(4) 0.0215(10) Uani 1 1 d . . .
C4 C 0.0923(10) 0.2067(8) 0.2422(5) 0.0324(14) Uani 1 1 d D . .
C3 C 0.3732(11) 0.8376(8) 1.5681(5) 0.0365(16) Uani 1 1 d . . .
C2 C 0.7836(10) 0.9151(8) 1.0874(5) 0.0355(15) Uani 1 1 d D . .
C1 C 1.2774(9) 0.8560(8) 1.2634(5) 0.0299(14) Uani 1 1 d . . .
H3A H 0.333(9) 0.627(8) 1.577(5) 0.036 Uiso 1 1 d . . .
H3C H 0.529(10) 0.638(8) 1.601(5) 0.036 Uiso 1 1 d . . .
H2D H 0.692(7) 0.926(8) 1.146(4) 0.045 Uiso 1 1 d D . .
H1B H 1.374(9) 0.686(8) 1.210(6) 0.036 Uiso 1 1 d . . .
H3B H 0.369(9) 0.649(8) 1.684(6) 0.036 Uiso 1 1 d . . .
H3D H 0.237(11) 0.874(8) 1.562(6) 0.045 Uiso 1 1 d . . .
H2E H 0.722(9) 0.952(8) 1.016(3) 0.045 Uiso 1 1 d D . .
H2B H 0.845(9) 0.694(8) 1.171(6) 0.036 Uiso 1 1 d . . .
H2A H 0.722(10) 0.704(8) 1.087(5) 0.036 Uiso 1 1 d . . .
H3F H 0.438(10) 0.863(8) 1.498(6) 0.045 Uiso 1 1 d . . .
H2F H 0.909(10) 0.966(8) 1.085(6) 0.045 Uiso 1 1 d . . .
H2C H 0.928(10) 0.721(7) 1.055(5) 0.036 Uiso 1 1 d . . .
F1F H 1.376(10) 0.924(8) 1.231(6) 0.045 Uiso 1 1 d . . .
H1D H 1.189(10) 0.886(8) 1.213(6) 0.045 Uiso 1 1 d . . .
H1C H 1.432(10) 0.671(8) 1.322(6) 0.036 Uiso 1 1 d . . .
H3E H 0.419(10) 0.895(8) 1.617(6) 0.045 Uiso 1 1 d . . .
H1E H 1.225(10) 0.875(8) 1.328(6) 0.045 Uiso 1 1 d . . .
N4C H 0.094(9) 0.416(7) 0.267(6) 0.036 Uiso 1 1 d . . .
H4D H 0.021(10) 0.166(8) 0.307(6) 0.045 Uiso 1 1 d . . .
N4B H 0.147(10) 0.400(8) 0.164(6) 0.036 Uiso 1 1 d . . .
H4E H 0.071(10) 0.157(7) 0.185(4) 0.045 Uiso 1 1 d D . .
H1A H 1.256(10) 0.624(8) 1.314(5) 0.036 Uiso 1 1 d . . .
H4A H -0.053(11) 0.408(9) 0.179(6) 0.05(2) Uiso 1 1 d . . .
H4F H 0.205(10) 0.185(8) 0.258(6) 0.037(19) Uiso 1 1 d . . .

loop_
_atom_site_aniso_label
_atom_site_aniso_U_11
_atom_site_aniso_U_22
_atom_site_aniso_U_33
_atom_site_aniso_U_23
_atom_site_aniso_U_13
_atom_site_aniso_U_12
V2 0.0150(5) 0.0277(6) 0.0112(4) -0.0064(4) 0.0027(3) -0.0038(4)
F8 0.0228(16) 0.0303(19) 0.0150(13) -0.0061(13) -0.0006(11) -0.0038(14)
V1 0.0148(5) 0.0260(6) 0.0121(4) -0.0055(4) 0.0012(3) -0.0030(4)
F6 0.0171(15) 0.0322(19) 0.0134(12) -0.0040(12) 0.0042(10) -0.0049(13)
F2 0.0189(15) 0.0258(17) 0.0136(13) -0.0048(12) -0.0009(10) -0.0041(13)
F7 0.0200(16) 0.036(2) 0.0262(15) -0.0115(14) 0.0014(12) -0.0012(14)
F3 0.0177(15) 0.0325(19) 0.0143(12) -0.0056(13) 0.0012(11) -0.0041(13)
F5 0.0205(16) 0.035(2) 0.0199(14) -0.0134(14) -0.0003(11) -0.0032(14)
F4 0.0164(15) 0.0347(19) 0.0180(13) -0.0071(13) -0.0037(11) -0.0027(13)
F1 0.0175(15) 0.0333(19) 0.0155(13) -0.0088(13) 0.0016(11) 0.0005(13)
O1 0.028(2) 0.032(2) 0.0213(18) -0.0052(17) 0.0007(15) -0.0019(18)
O2 0.027(2) 0.025(2) 0.0200(17) -0.0059(16) 0.0035(14) -0.0052(17)
N3 0.016(2) 0.031(3) 0.0142(19) -0.008(2) 0.0034(16) -0.005(2)
N1 0.019(2) 0.033(3) 0.014(2) -0.003(2) 0.0014(17) -0.005(2)
N2 0.018(2) 0.025(3) 0.015(2) -0.0059(19) 0.0023(16) -0.001(2)
N4 0.016(2) 0.034(3) 0.017(2) -0.009(2) 0.0046(17) -0.007(2)
C4 0.028(3) 0.037(4) 0.031(3) -0.004(3) -0.006(2) -0.003(3)
C3 0.058(5) 0.028(4) 0.022(3) -0.006(3) 0.007(3) -0.003(3)
C2 0.036(4) 0.032(4) 0.035(3) -0.005(3) 0.006(3) 0.001(3)
C1 0.025(3) 0.038(4) 0.022(3) -0.001(3) 0.003(2) -0.004(3)

loop_
_atom_type_symbol
_atom_type_description
_atom_type_scat_dispersion_real
_atom_type_scat_dispersion_imag
_atom_type_scat_source
C C 0.0033 0.0016 'International Tables Vol C Tables 4.2.6.8 and 6.1.1.4'
H H 0.0000 0.0000 'International Tables Vol C Tables 4.2.6.8 and 6.1.1.4'
N N 0.0061 0.0033 'International Tables Vol C Tables 4.2.6.8 and 6.1.1.4'
O O 0.0106 0.0060 'International Tables Vol C Tables 4.2.6.8 and 6.1.1.4'
F F 0.0171 0.0103 'International Tables Vol C Tables 4.2.6.8 and 6.1.1.4'
V V 0.3005 0.5294 'International Tables Vol C Tables 4.2.6.8 and 6.1.1.4'

loop_
_geom_angle_atom_site_label_1
_geom_angle_atom_site_label_2
_geom_angle_atom_site_label_3
_geom_angle
_geom_angle_site_symmetry_1
_geom_angle_site_symmetry_3
_geom_angle_publ_flag
O2 V2 F7 104.74(18) . . ?
O2 V2 F5 99.21(17) . . ?
F7 V2 F5 88.84(14) . . ?
O2 V2 F8 96.13(17) . . ?
F7 V2 F8 86.55(14) . . ?
F5 V2 F8 164.65(13) . . ?
O2 V2 F6 97.88(17) . 2_667 ?
F7 V2 F6 157.38(14) . 2_667 ?
F5 V2 F6 87.67(13) . 2_667 ?
F8 V2 F6 90.96(14) . 2_667 ?
O2 V2 F6 169.91(17) . . ?
F7 V2 F6 85.09(13) . . ?
F5 V2 F6 83.03(13) . . ?
F8 V2 F6 81.99(13) . . ?
F6 V2 F6 72.30(12) 2_667 . ?
O1 V1 F4 103.03(18) . . ?
O1 V1 F3 99.98(17) . . ?
F4 V1 F3 88.21(13) . . ?
O1 V1 F1 99.41(17) . . ?
F4 V1 F1 86.91(13) . . ?
F3 V1 F1 160.60(15) . . ?
O1 V1 F2 99.64(17) . . ?
F4 V1 F2 157.33(15) . . ?
F3 V1 F2 87.84(13) . . ?
F1 V1 F2 89.46(12) . . ?
O1 V1 F2 172.99(17) . 2_768 ?
F4 V1 F2 83.86(13) . 2_768 ?
F3 V1 F2 81.31(12) . 2_768 ?
F1 V1 F2 79.51(12) . 2_768 ?
F2 V1 F2 73.47(13) . 2_768 ?
V2 F6 V2 107.70(12) 2_667 . ?
V1 F2 V1 106.53(13) . 2_768 ?
C3 N3 H3A 109(4) . . ?
C3 N3 H3C 111(4) . . ?
H3A N3 H3C 106(6) . . ?
C3 N3 H3B 109(5) . . ?
H3A N3 H3B 112(6) . . ?
H3C N3 H3B 110(6) . . ?
C1 N1 H1B 107(4) . . ?
C1 N1 H1C 110(5) . . ?
H1B N1 H1C 109(6) . . ?
C1 N1 H1A 117(4) . . ?
H1B N1 H1A 112(6) . . ?
H1C N1 H1A 101(6) . . ?
C2 N2 H2B 116(4) . . ?
C2 N2 H2A 114(4) . . ?
H2B N2 H2A 100(6) . . ?
C2 N2 H2C 118(4) . . ?
H2B N2 H2C 100(6) . . ?
H2A N2 H2C 106(6) . . ?
C4 N4 N4C 110(4) . . ?
C4 N4 N4B 104(5) . . ?
N4C N4 N4B 99(6) . . ?
C4 N4 H4A 115(5) . . ?
N4C N4 H4A 113(6) . . ?
N4B N4 H4A 115(6) . . ?
N4 C4 H4D 110(5) . . ?
N4 C4 H4E 115(4) . . ?
H4D C4 H4E 110(6) . . ?
N4 C4 H4F 108(5) . . ?
H4D C4 H4F 107(6) . . ?
H4E C4 H4F 106(6) . . ?
N3 C3 H3D 113(4) . . ?
N3 C3 H3F 107(5) . . ?
H3D C3 H3F 112(6) . . ?
N3 C3 H3E 113(4) . . ?
H3D C3 H3E 103(6) . . ?
H3F C3 H3E 109(6) . . ?
N2 C2 H2D 108(4) . . ?
N2 C2 H2E 104(4) . . ?
H2D C2 H2E 106(6) . . ?
N2 C2 H2F 109(4) . . ?
H2D C2 H2F 117(6) . . ?
H2E C2 H2F 113(6) . . ?
N1 C1 F1F 112(4) . . ?
N1 C1 H1D 112(5) . . ?
F1F C1 H1D 104(6) . . ?
N1 C1 H1E 114(5) . . ?
F1F C1 H1E 111(6) . . ?
H1D C1 H1E 104(7) . . ?

loop_
_geom_bond_atom_site_label_1
_geom_bond_atom_site_label_2
_geom_bond_distance
_geom_bond_site_symmetry_2
_geom_bond_publ_flag
V2 O2 1.588(4) . ?
V2 F7 1.896(3) . ?
V2 F5 1.913(3) . ?
V2 F8 1.939(3) . ?
V2 F6 1.971(3) 2_667 ?
V2 F6 2.178(3) . ?
V1 O1 1.563(4) . ?
V1 F4 1.907(3) . ?
V1 F3 1.925(3) . ?
V1 F1 1.928(3) . ?
V1 F2 1.951(3) . ?
V1 F2 2.225(4) 2_768 ?
F6 V2 1.971(3) 2_667 ?
F2 V1 2.225(4) 2_768 ?
N3 C3 1.453(8) . ?
N3 H3A 0.88(7) . ?
N3 H3C 0.98(7) . ?
N3 H3B 0.83(7) . ?
N1 C1 1.452(9) . ?
N1 H1B 0.86(7) . ?
N1 H1C 0.88(7) . ?
N1 H1A 0.92(7) . ?
N2 C2 1.454(9) . ?
N2 H2B 0.90(7) . ?
N2 H2A 0.91(7) . ?
N2 H2C 0.99(7) . ?
N4 C4 1.455(9) . ?
N4 N4C 0.96(7) . ?
N4 N4B 0.78(7) . ?
N4 H4A 0.93(8) . ?
C4 H4D 0.91(7) . ?
C4 H4E 0.95(6) . ?
C4 H4F 0.85(7) . ?
C3 H3D 1.02(8) . ?
C3 H3F 0.92(7) . ?
C3 H3E 0.98(7) . ?
C2 H2D 0.95(5) . ?
C2 H2E 0.97(2) . ?
C2 H2F 1.04(7) . ?
C1 F1F 0.96(7) . ?
C1 H1D 0.89(7) . ?
C1 H1E 0.90(7) . ?

loop_
_geom_hbond_atom_site_label_D
_geom_hbond_atom_site_label_H
_geom_hbond_atom_site_label_A
_geom_hbond_distance_DH
_geom_hbond_distance_HA
_geom_hbond_distance_DA
_geom_hbond_angle_DHA
_geom_hbond_site_symmetry_A
N2 H2B F3 0.90(7) 1.80(7) 2.664(6) 158(6) .
N2 H2A F8 0.91(7) 2.24(7) 2.809(6) 120(5) 2_667
N2 H2A F5 0.91(7) 1.96(7) 2.735(6) 143(6) .
N2 H2C F7 0.99(7) 1.72(7) 2.691(6) 168(6) 1_655
N1 H1B F5 0.86(7) 1.80(7) 2.633(5) 161(6) 1_655
N1 H1C F4 0.88(7) 1.76(7) 2.644(6) 176(7) 1_655
N1 H1A F1 0.92(7) 2.11(7) 2.898(6) 143(6) 2_768
N1 H1A F3 0.92(7) 2.14(7) 2.808(6) 129(5) .
N1 H1A F2 0.92(7) 2.41(7) 3.037(5) 126(5) .
N4 N4C F1 0.96(7) 1.85(7) 2.702(6) 145(6) 2_667
N4 N4C F3 0.96(7) 2.27(7) 2.931(6) 125(5) 1_454
N4 H4A F8 0.93(8) 1.81(8) 2.719(6) 166(6) 2_566
N4 H4A F7 0.93(8) 2.52(7) 3.016(6) 114(6) 2_566
N4 N4B F6 0.78(7) 1.93(7) 2.705(5) 174(7) 1_554
N3 H3C F1 0.98(7) 1.72(7) 2.671(6) 162(6) .
N3 H3C F4 0.98(7) 2.39(7) 2.955(5) 116(5) .
N3 H3B F8 0.83(7) 1.91(7) 2.720(5) 167(7) 1_556
N3 H3A F2 0.88(7) 1.94(7) 2.768(5) 156(6) 1_455
N3 H3A F4 0.88(7) 2.34(7) 2.901(6) 122(5) 2_668
